data_4322910
loop_
_publ_author_name
'Gian Luca Abbati'
'Andrea Cornia'
'Antonio C. Fabretti'
'Andrea Caneschi'
'Dante Gatteschi'

_publ_section_title
;
 Structure and Magnetic Properties of a Mixed-Valence Heptanuclear
 Manganese Cluster
;
_journal_name_full 'Inorganic Chemistry'
_journal_page_first 3759
_journal_page_last 3766
_journal_paper_doi 10.1021/ic9800029
_journal_volume 37
_journal_year 1998
_chemical_compound_source synthesis
_chemical_formula_moiety '[Mn7(C15H11O2)6(OCH3)12]*CHCl3*14CH3OH'
_chemical_formula_sum 'C117 H159 Cl3 Mn7 O38'
_chemical_formula_weight 2664.36
_chemical_name_systematic
; 
 ? 
;
_space_group_IT_number 148
_symmetry_cell_setting trigonal
_symmetry_space_group_name_Hall '-P 3*'
_symmetry_space_group_name_H-M 'R -3 :R'
_atom_sites_solution_primary direct
_atom_sites_solution_secondary difmap
_audit_creation_method SHELXL
_cell_angle_alpha 86.340(10)
_cell_angle_beta 86.340(10)
_cell_angle_gamma 86.340(10)
_cell_formula_units_Z 1
_cell_length_a 14.439(2)
_cell_length_b 14.439(2)
_cell_length_c 14.439(2)
_cell_measurement_temperature 188(2)
_cell_volume 2992.6(7)
_computing_cell_refinement SAINT
_computing_data_collection SMART
_computing_data_reduction SAINT
_computing_molecular_graphics 'ORTEX-6 (McArdle, 1997)'
_computing_publication_material 'SHELXL-93 (Sheldrick, 1993)'
_computing_structure_refinement 'SHELXL-93 (Sheldrick, 1993)'
_computing_structure_solution 'SIR92 (Altomare, 1994)'
_diffrn_ambient_temperature 188(2)
_diffrn_measurement_device 'Siemens  SMART/CCD system'
_diffrn_measurement_method omega-scan
_diffrn_radiation_monochromator graphite
_diffrn_radiation_source 'fine-focus sealed tube'
_diffrn_radiation_type MoK\a
_diffrn_radiation_wavelength 0.71073
_diffrn_reflns_av_R_equivalents 0.0234
_diffrn_reflns_av_sigmaI/netI 0.0199
_diffrn_reflns_limit_h_max 16
_diffrn_reflns_limit_h_min -19
_diffrn_reflns_limit_k_max 19
_diffrn_reflns_limit_k_min -17
_diffrn_reflns_limit_l_max 19
_diffrn_reflns_limit_l_min -18
_diffrn_reflns_number 18108
_diffrn_reflns_theta_max 28.29
_diffrn_reflns_theta_min 1.42
_diffrn_standards_decay_% none
_exptl_absorpt_coefficient_mu 0.864
_exptl_absorpt_correction_T_max 0.694
_exptl_absorpt_correction_T_min 0.548
_exptl_absorpt_correction_type 'Siemens SADABS'
_exptl_crystal_colour Black-brown
_exptl_crystal_density_diffrn 1.478
_exptl_crystal_density_meas 1.50(1)
_exptl_crystal_density_method 'Flotation MeOH/CHBr3'
_exptl_crystal_description Cubes
_exptl_crystal_F_000 1391
_exptl_crystal_size_max 0.76
_exptl_crystal_size_mid 0.66
_exptl_crystal_size_min 0.38
_refine_diff_density_max 0.528
_refine_diff_density_min -1.074
_refine_diff_density_rms 0.082
_refine_ls_extinction_method none
_refine_ls_goodness_of_fit_all 1.096
_refine_ls_goodness_of_fit_obs 1.144
_refine_ls_hydrogen_treatment 'riding for H16 and H14 only'
_refine_ls_matrix_type full
_refine_ls_number_parameters 233
_refine_ls_number_reflns 4615
_refine_ls_number_restraints 1
_refine_ls_restrained_S_all 1.101
_refine_ls_restrained_S_obs 1.144
_refine_ls_R_factor_all 0.0690
_refine_ls_R_factor_obs 0.0578
_refine_ls_shift/esd_max 0.001
_refine_ls_shift/esd_mean 0.000
_refine_ls_structure_factor_coef Fsqd
_refine_ls_weighting_details 'w=1/[\s^2^(Fo^2^)+(0.0980P)^2^+3.6487P] where P=(Fo^2^+2Fc^2^)/3'
_refine_ls_weighting_scheme calc
_refine_ls_wR_factor_all 0.1880
_refine_ls_wR_factor_obs 0.1782
_reflns_number_observed 3869
_reflns_number_total 4617
_reflns_observed_criterion >2sigma(I)
_cod_data_source_file ic9800029_1.cif
_cod_data_source_block mn7lowT
_cod_depositor_comments
;
The following automatic conversions were performed:

'_refine_ls_weighting_scheme' value 'calc
w=1/[\s^2^(Fo^2^)+(0.0980P)^2^+3.6487P] where P=(Fo^2^+2Fc^2^)/3' was
changed to 'calc'. New tag '_refine_ls_weighting_details' was
created. The value of the new tag was set to
'w=1/[\s^2^(Fo^2^)+(0.0980P)^2^+3.6487P] where P=(Fo^2^+2Fc^2^)/3'.

Automatic conversion script
Id: cif_fix_values 3143 2015-03-26 13:38:13Z robertas 
;
_cod_original_sg_symbol_H-M 'R -3'
_cod_database_code 4322910

loop_
_symmetry_equiv_pos_as_xyz
'x, y, z'
'z, x, y'
'y, z, x'
'-x, -y, -z'
'-z, -x, -y'
'-y, -z, -x'

loop_
_atom_site_aniso_label
_atom_site_aniso_U_11
_atom_site_aniso_U_22
_atom_site_aniso_U_33
_atom_site_aniso_U_23
_atom_site_aniso_U_13
_atom_site_aniso_U_12
Mn1 0.0292(2) 0.0292(2) 0.0292(2) 0.0018(2) 0.0018(2) 0.0018(2)
Mn2 0.0314(2) 0.0335(3) 0.0317(2) 0.0031(2) 0.0019(2) -0.0018(2)
O1 0.0474(12) 0.0385(11) 0.0382(11) 0.0021(9) -0.0101(9) -0.0062(9)
O2 0.0607(15) 0.0463(13) 0.0375(12) 0.0026(9) 0.0007(10) -0.0219(11)
O3 0.0422(12) 0.0529(14) 0.0486(13) 0.0053(11) -0.0014(10) -0.0080(10)
O4 0.0427(12) 0.0616(15) 0.0416(12) 0.0125(11) 0.0001(10) -0.0034(11)
C1 0.054(2) 0.046(2) 0.046(2) -0.0045(14) -0.0137(15) -0.0085(15)
C2 0.088(3) 0.050(2) 0.059(2) 0.000(2) 0.012(2) -0.033(2)
C3 0.039(2) 0.049(2) 0.039(2) -0.0030(13) 0.0034(12) 0.0035(13)
C4 0.037(2) 0.046(2) 0.041(2) 0.0057(13) 0.0054(12) 0.0026(13)
C5 0.038(2) 0.057(2) 0.038(2) 0.0071(14) 0.0049(12) 0.0008(14)
C6 0.037(2) 0.046(2) 0.052(2) 0.0051(14) -0.0028(13) 0.0033(13)
C7 0.039(2) 0.058(2) 0.056(2) 0.005(2) 0.0031(15) 0.0022(15)
C8 0.039(2) 0.066(2) 0.078(3) 0.012(2) 0.005(2) 0.001(2)
C9 0.044(2) 0.058(2) 0.101(4) 0.009(2) -0.019(2) -0.005(2)
C10 0.064(3) 0.069(3) 0.081(3) -0.008(2) -0.021(2) -0.005(2)
C11 0.054(2) 0.057(2) 0.057(2) 0.000(2) -0.005(2) -0.003(2)
C12 0.046(2) 0.067(2) 0.040(2) -0.006(2) 0.0016(14) 0.000(2)
C13 0.052(2) 0.092(3) 0.048(2) -0.008(2) -0.003(2) -0.001(2)
C14 0.058(3) 0.132(5) 0.057(3) -0.016(3) -0.011(2) 0.010(3)
C15 0.080(3) 0.162(6) 0.045(2) -0.012(3) -0.014(2) 0.009(4)
C16 0.078(4) 0.219(8) 0.040(2) -0.001(3) 0.007(2) 0.004(4)
C17 0.050(2) 0.164(6) 0.044(2) -0.004(3) 0.003(2) 0.003(3)
CX1 0.170(7) 0.170(7) 0.170(7) -0.032(6) -0.032(6) -0.032(6)

loop_
_atom_site_label
_atom_site_type_symbol
_atom_site_fract_x
_atom_site_fract_y
_atom_site_fract_z
_atom_site_U_iso_or_equiv
_atom_site_thermal_displace_type
_atom_site_occupancy
_atom_site_calc_flag
_atom_site_refinement_flags
_atom_site_disorder_group
Mn1 Mn 0.0000 0.0000 1.0000 0.0297(2) Uani 1 d S .
Mn2 Mn 0.11740(3) 0.07853(3) 0.81626(3) 0.0326(2) Uani 1 d . .
O1 O -0.0264(2) 0.0490(2) 0.85758(15) 0.0411(5) Uani 1 d . .
O2 O 0.0582(2) 0.2025(2) 0.8534(2) 0.0477(6) Uani 1 d . .
O3 O 0.1007(2) 0.1096(2) 0.6807(2) 0.0481(6) Uani 1 d . .
O4 O 0.2497(2) 0.1254(2) 0.7924(2) 0.0494(6) Uani 1 d . .
C1 C -0.0703(3) -0.0003(2) 0.7904(2) 0.0477(8) Uani 1 d . .
C2 C 0.0892(4) 0.2891(3) 0.8166(3) 0.0657(12) Uani 1 d . .
C3 C 0.1536(2) 0.1511(2) 0.6198(2) 0.0429(7) Uani 1 d . .
C4 C 0.2838(2) 0.1689(2) 0.7203(2) 0.0422(7) Uani 1 d . .
C5 C 0.2410(2) 0.1810(3) 0.6352(2) 0.0451(7) Uani 1 d . .
C6 C 0.3746(2) 0.2115(2) 0.7315(2) 0.0457(7) Uani 1 d . .
C7 C 0.4359(2) 0.2347(3) 0.6563(3) 0.0517(8) Uani 1 d . .
C8 C 0.5187(3) 0.2736(3) 0.6714(3) 0.0622(11) Uani 1 d . .
C9 C 0.5403(3) 0.2919(3) 0.7592(4) 0.0676(12) Uani 1 d . .
C10 C 0.4805(3) 0.2694(3) 0.8342(4) 0.0703(12) Uani 1 d . .
C11 C 0.3981(3) 0.2295(3) 0.8205(3) 0.0564(9) Uani 1 d . .
C12 C 0.1138(3) 0.1711(3) 0.5274(2) 0.0510(8) Uani 1 d . .
C13 C 0.0181(3) 0.1842(4) 0.5232(3) 0.0642(11) Uani 1 d . .
C14 C -0.0216(4) 0.2069(4) 0.4389(3) 0.082(2) Uani 1 d . .
H14 H -0.0857(4) 0.2178(4) 0.4374(3) 0.107(20) Uiso 1 calc R .
C15 C 0.0332(4) 0.2132(5) 0.3581(3) 0.095(2) Uani 1 d . .
C16 C 0.12664(13) 0.20063(13) 0.36125(12) 0.114(3) Uani 1 d . .
H16 H 0.16386(13) 0.20614(13) 0.30643(12) 0.130(23) Uiso 1 calc R .
C17 C 0.16810(13) 0.17960(13) 0.44524(12) 0.087(2) Uani 1 d R .
H1A H -0.04898(13) -0.06894(13) 0.79147(12) 0.097(17) Uiso 1 d R .
H1B H -0.06200(13) 0.02001(13) 0.72430(12) 0.094(17) Uiso 1 d R .
H1C H -0.14353(13) 0.00185(13) 0.79846(12) 0.087(16) Uiso 1 d R .
H2A H 0.07104(13) 0.29044(13) 0.74701(12) 0.100(18) Uiso 1 d R .
H2B H 0.06313(13) 0.33619(13) 0.84941(12) 0.053(11) Uiso 1 d R .
H2C H 0.14652(13) 0.28505(13) 0.82002(12) 0.097(21) Uiso 1 d R .
H5 H 0.27285(13) 0.21390(13) 0.58660(12) 0.038(9) Uiso 1 d R .
H7 H 0.42012(13) 0.22291(13) 0.59676(12) 0.059(12) Uiso 1 d R .
H8 H 0.55676(13) 0.27671(13) 0.62293(12) 0.079(15) Uiso 1 d R .
H9 H 0.59437(13) 0.31906(13) 0.76444(12) 0.068(13) Uiso 1 d R .
H10 H 0.49182(13) 0.28573(13) 0.89126(12) 0.114(22) Uiso 1 d R .
H11 H 0.35680(13) 0.21072(13) 0.86779(12) 0.069(13) Uiso 1 d R .
H13 H -0.02621(13) 0.18000(13) 0.58981(12) 0.081(15) Uiso 1 d R .
H15 H 0.00941(13) 0.22307(13) 0.29538(12) 0.100(18) Uiso 1 d R .
H17 H 0.24118(13) 0.18337(13) 0.44381(12) 0.096(17) Uiso 1 d R .
CX1 C 0.41460(13) 0.41461(13) 0.41460(12) 0.167(7) Uani 1 d SR 1
OX1 O 0.44663(13) 0.50024(13) 0.39335(12) 0.016(2) Uiso 0.17 d PR 1
Cl1 Cl 0.39010(13) 0.44859(13) 0.28757(12) 0.1081(10) Uiso 0.50 d PR 1
CX2 C -0.52891(13) 0.11301(13) 0.43746(12) 0.058(2) Uiso 0.50 d PR 1
OX2 O -0.61915(13) 0.05655(13) 0.45597(12) 0.067(3) Uiso 0.25 d PR 1
OX2' O -0.45743(13) 0.03264(13) 0.41633(12) 0.053(2) Uiso 0.25 d PR 1
CX3 C 0.07965(13) 0.43572(13) 0.43572(12) 0.050(3) Uiso 0.25 d PR 1
OX3 O 0.04675(13) 0.51226(13) 0.38872(12) 0.035(2) Uiso 0.25 d PR 1
CX4 C 0.05291(13) 0.40446(13) 0.55676(12) 0.055(3) Uiso 0.33 d PR 1
OX4 O -0.02797(13) 0.44166(13) 0.59963(12) 0.049(2) Uiso 0.33 d PR 1
CX5 C 0.06515(13) -0.55578(13) 0.48400(12) 0.063(6) Uiso 0.17 d PR 1
OX5 O 0.01990(13) -0.46362(13) 0.51950(12) 0.048(3) Uiso 0.17 d PR 1
CX6 C -0.48691(13) 0.09466(13) 0.44390(12) 0.064(4) Uiso 0.25 d PR 1
OX6 O -0.42119(13) 0.01593(13) 0.40887(12) 0.041(2) Uiso 0.25 d PR 1
CX8 C -0.30554(13) -0.34052(13) 0.59470(12) 0.078(4) Uiso 0.33 d PR 1
OX8 O -0.31221(13) -0.40357(13) 0.51139(12) 0.044(2) Uiso 0.33 d PR 1
CX7 C 0.48359(13) 0.45052(13) 0.41138(12) 0.153 Uiso 0.33 d PRD 2
OX7 O 0.49867(13) 0.36141(13) 0.42821(12) 0.049(2) Uiso 0.33 d PRD 2

loop_
_atom_type_symbol
_atom_type_description
_atom_type_scat_dispersion_real
_atom_type_scat_dispersion_imag
_atom_type_scat_source
Mn Mn 0.3368 0.7283 'International Tables Vol C Tables 4.2.6.8 and 6.1.1.4'
C C 0.0033 0.0016 'International Tables Vol C Tables 4.2.6.8 and 6.1.1.4'
O O 0.0106 0.0060 'International Tables Vol C Tables 4.2.6.8 and 6.1.1.4'
H H 0.0000 0.0000 'International Tables Vol C Tables 4.2.6.8 and 6.1.1.4'
Cl Cl 0.1484 0.1585 'International Tables Vol C Tables 4.2.6.8 and 6.1.1.4'

loop_
_geom_angle_atom_site_label_1
_geom_angle_atom_site_label_2
_geom_angle_atom_site_label_3
_geom_angle
_geom_angle_site_symmetry_1
_geom_angle_site_symmetry_3
_geom_angle_publ_flag
O1 Mn1 O1 81.68(8) 3_546 5_656 ?
O1 Mn1 O1 81.68(8) 3_546 4_557 ?
O1 Mn1 O1 98.32(8) 5_656 4_557 ?
O1 Mn1 O1 98.32(8) 3_546 2_456 ?
O1 Mn1 O1 180.0 5_656 2_456 ?
O1 Mn1 O1 81.68(8) 4_557 2_456 ?
O1 Mn1 O1 98.32(8) 3_546 . ?
O1 Mn1 O1 81.68(8) 5_656 . ?
O1 Mn1 O1 179.998(1) 4_557 . ?
O1 Mn1 O1 98.32(8) 2_456 . ?
O1 Mn1 O1 180.0 3_546 6_566 ?
O1 Mn1 O1 98.32(8) 5_656 6_566 ?
O1 Mn1 O1 98.32(8) 4_557 6_566 ?
O1 Mn1 O1 81.68(8) 2_456 6_566 ?
O1 Mn1 O1 81.68(8) . 6_566 ?
O1 Mn1 Mn2 39.56(6) 3_546 5_656 ?
O1 Mn1 Mn2 42.16(6) 5_656 5_656 ?
O1 Mn1 Mn2 91.09(6) 4_557 5_656 ?
O1 Mn1 Mn2 137.84(6) 2_456 5_656 ?
O1 Mn1 Mn2 88.92(6) . 5_656 ?
O1 Mn1 Mn2 140.44(6) 6_566 5_656 ?
O1 Mn1 Mn2 42.16(6) 3_546 3_546 ?
O1 Mn1 Mn2 88.92(6) 5_656 3_546 ?
O1 Mn1 Mn2 39.56(6) 4_557 3_546 ?
O1 Mn1 Mn2 91.08(6) 2_456 3_546 ?
O1 Mn1 Mn2 140.44(6) . 3_546 ?
O1 Mn1 Mn2 137.83(6) 6_566 3_546 ?
Mn2 Mn1 Mn2 60.111(2) 5_656 3_546 ?
O1 Mn1 Mn2 91.08(6) 3_546 . ?
O1 Mn1 Mn2 39.56(6) 5_656 . ?
O1 Mn1 Mn2 137.84(6) 4_557 . ?
O1 Mn1 Mn2 140.44(6) 2_456 . ?
O1 Mn1 Mn2 42.16(6) . . ?
O1 Mn1 Mn2 88.92(6) 6_566 . ?
Mn2 Mn1 Mn2 60.1 5_656 . ?
Mn2 Mn1 Mn2 119.9 3_546 . ?
O1 Mn1 Mn2 88.92(6) 3_546 4_557 ?
O1 Mn1 Mn2 140.44(6) 5_656 4_557 ?
O1 Mn1 Mn2 42.16(6) 4_557 4_557 ?
O1 Mn1 Mn2 39.56(6) 2_456 4_557 ?
O1 Mn1 Mn2 137.84(6) . 4_557 ?
O1 Mn1 Mn2 91.08(6) 6_566 4_557 ?
Mn2 Mn1 Mn2 119.9 5_656 4_557 ?
Mn2 Mn1 Mn2 60.1 3_546 4_557 ?
Mn2 Mn1 Mn2 180.0 . 4_557 ?
O1 Mn1 Mn2 137.84(6) 3_546 6_566 ?
O1 Mn1 Mn2 91.08(6) 5_656 6_566 ?
O1 Mn1 Mn2 140.44(6) 4_557 6_566 ?
O1 Mn1 Mn2 88.92(6) 2_456 6_566 ?
O1 Mn1 Mn2 39.56(6) . 6_566 ?
O1 Mn1 Mn2 42.16(6) 6_566 6_566 ?
Mn2 Mn1 Mn2 119.9 5_656 6_566 ?
Mn2 Mn1 Mn2 180.0 3_546 6_566 ?
Mn2 Mn1 Mn2 60.1 . 6_566 ?
Mn2 Mn1 Mn2 119.9 4_557 6_566 ?
O1 Mn1 Mn2 140.44(6) 3_546 2_456 ?
O1 Mn1 Mn2 137.83(6) 5_656 2_456 ?
O1 Mn1 Mn2 88.91(6) 4_557 2_456 ?
O1 Mn1 Mn2 42.16(6) 2_456 2_456 ?
O1 Mn1 Mn2 91.08(6) . 2_456 ?
O1 Mn1 Mn2 39.56(6) 6_566 2_456 ?
Mn2 Mn1 Mn2 180.0 5_656 2_456 ?
Mn2 Mn1 Mn2 119.889(1) 3_546 2_456 ?
Mn2 Mn1 Mn2 119.9 . 2_456 ?
Mn2 Mn1 Mn2 60.1 4_557 2_456 ?
Mn2 Mn1 Mn2 60.109(1) 6_566 2_456 ?
O3 Mn2 O2 92.88(10) . . ?
O3 Mn2 O2 93.16(10) . 5_656 ?
O2 Mn2 O2 164.91(11) . 5_656 ?
O3 Mn2 O4 86.80(9) . . ?
O2 Mn2 O4 94.92(10) . . ?
O2 Mn2 O4 99.22(10) 5_656 . ?
O3 Mn2 O1 171.30(10) . 5_656 ?
O2 Mn2 O1 95.79(9) . 5_656 ?
O2 Mn2 O1 78.26(10) 5_656 5_656 ?
O4 Mn2 O1 93.12(9) . 5_656 ?
O3 Mn2 O1 97.73(9) . . ?
O2 Mn2 O1 76.02(9) . . ?
O2 Mn2 O1 89.46(9) 5_656 . ?
O4 Mn2 O1 170.00(10) . . ?
O1 Mn2 O1 83.75(11) 5_656 . ?
O3 Mn2 Mn1 139.42(7) . . ?
O2 Mn2 Mn1 83.22(6) . . ?
O2 Mn2 Mn1 83.20(7) 5_656 . ?
O4 Mn2 Mn1 133.73(7) . . ?
O1 Mn2 Mn1 41.73(6) 5_656 . ?
O1 Mn2 Mn1 42.06(6) . . ?
C1 O1 Mn2 117.9(2) . 6_566 ?
C1 O1 Mn1 126.8(2) . . ?
Mn2 O1 Mn1 98.71(9) 6_566 . ?
C1 O1 Mn2 113.6(2) . . ?
Mn2 O1 Mn2 98.80(9) 6_566 . ?
Mn1 O1 Mn2 95.78(9) . . ?
C2 O2 Mn2 123.5(3) . . ?
C2 O2 Mn2 121.3(3) . 6_566 ?
Mn2 O2 Mn2 106.56(10) . 6_566 ?
C3 O3 Mn2 129.8(2) . . ?
C4 O4 Mn2 128.2(2) . . ?
O1 C1 H1A 112.5(3) . . ?
O1 C1 H1B 118.8(3) . . ?
H1A C1 H1B 103.2(4) . . ?
O1 C1 H1C 114.8(3) . . ?
H1A C1 H1C 105.8(4) . . ?
H1B C1 H1C 100.1(3) . . ?
O2 C2 H2A 102.5(3) . . ?
O2 C2 H2B 111.2(4) . . ?
H2A C2 H2B 115.1(6) . . ?
O2 C2 H2C 105.6(5) . . ?
H2A C2 H2C 111.2(5) . . ?
H2B C2 H2C 110.7(5) . . ?
O3 C3 C5 125.1(3) . . ?
O3 C3 C12 114.9(3) . . ?
C5 C3 C12 119.9(3) . . ?
O4 C4 C5 124.4(3) . . ?
O4 C4 C6 115.3(3) . . ?
C5 C4 C6 120.3(3) . . ?
C3 C5 C4 124.8(3) . . ?
C3 C5 H5 118.2(3) . . ?
C4 C5 H5 116.9(3) . . ?
C11 C6 C7 118.5(3) . . ?
C11 C6 C4 118.9(3) . . ?
C7 C6 C4 122.7(3) . . ?
C8 C7 C6 119.9(4) . . ?
C8 C7 H7 121.6(4) . . ?
C6 C7 H7 118.5(4) . . ?
C9 C8 C7 121.0(4) . . ?
C9 C8 H8 124.6(5) . . ?
C7 C8 H8 113.8(5) . . ?
C8 C9 C10 119.9(4) . . ?
C8 C9 H9 117.0(5) . . ?
C10 C9 H9 123.1(5) . . ?
C9 C10 C11 119.9(4) . . ?
C9 C10 H10 120.3(5) . . ?
C11 C10 H10 119.6(5) . . ?
C10 C11 C6 120.9(4) . . ?
C10 C11 H11 123.9(5) . . ?
C6 C11 H11 115.1(4) . . ?
C17 C12 C13 118.1(3) . . ?
C17 C12 C3 123.0(3) . . ?
C13 C12 C3 118.9(3) . . ?
C12 C13 C14 120.7(4) . . ?
C12 C13 H13 118.5(4) . . ?
C14 C13 H13 120.8(4) . . ?
C15 C14 C13 120.4(4) . . ?
C15 C14 H14 119.8(3) . . ?
C13 C14 H14 119.8(3) . . ?
C16 C15 C14 119.5(4) . . ?
C16 C15 H15 115.8(5) . . ?
C14 C15 H15 124.6(6) . . ?
C15 C16 C17 121.2(2) . . ?
C15 C16 H16 119.4(2) . . ?
C17 C16 H16 119.4 . . ?
C12 C17 C16 120.2(2) . . ?
C12 C17 H17 122.4(2) . . ?
C16 C17 H17 116.4 . . ?
OX1 CX1 OX1 84.68(11) . 3 ?
OX1 CX1 OX1 84.68(11) . 2 ?
OX1 CX1 OX1 84.7 3 2 ?
OX1 CX1 OX8 50.28(11) . 6_565 ?
OX1 CX1 OX8 119.3(2) 3 6_565 ?
OX1 CX1 OX8 121.3(2) 2 6_565 ?
OX1 CX1 OX8 121.29(9) . 5_655 ?
OX1 CX1 OX8 50.28(15) 3 5_655 ?
OX1 CX1 OX8 119.32(12) 2 5_655 ?
OX8 CX1 OX8 116.25(12) 6_565 5_655 ?
OX1 CX1 OX8 119.33(12) . 4_556 ?
OX1 CX1 OX8 121.3(2) 3 4_556 ?
OX1 CX1 OX8 50.28(15) 2 4_556 ?
OX8 CX1 OX8 116.25(12) 6_565 4_556 ?
OX8 CX1 OX8 116.24(12) 5_655 4_556 ?
OX1 CX1 Cl1 72.3 . . ?
OX1 CX1 Cl1 125.06(13) 3 . ?
OX1 CX1 Cl1 138.85(14) 2 . ?
OX8 CX1 Cl1 22.71(11) 6_565 . ?
OX8 CX1 Cl1 101.82(8) 5_655 . ?
OX8 CX1 Cl1 113.46(12) 4_556 . ?
OX1 CX1 Cl1 138.84(9) . 3 ?
OX1 CX1 Cl1 72.31(14) 3 3 ?
OX1 CX1 Cl1 125.06(14) 2 3 ?
OX8 CX1 Cl1 113.46(14) 6_565 3 ?
OX8 CX1 Cl1 22.71(11) 5_655 3 ?
OX8 CX1 Cl1 101.82(12) 4_556 3 ?
Cl1 CX1 Cl1 93.33(8) . 3 ?
OX1 CX1 Cl1 125.07(9) . 2 ?
OX1 CX1 Cl1 138.8(2) 3 2 ?
OX1 CX1 Cl1 72.31(14) 2 2 ?
OX8 CX1 Cl1 101.82(11) 6_565 2 ?
OX8 CX1 Cl1 113.46(9) 5_655 2 ?
OX8 CX1 Cl1 22.71(11) 4_556 2 ?
Cl1 CX1 Cl1 93.34(8) . 2 ?
Cl1 CX1 Cl1 93.3 3 2 ?
OX1 CX1 CX8 132.75(5) . 5_655 ?
OX1 CX1 CX8 98.86(14) 3 5_655 ?
OX1 CX1 CX8 142.51(10) 2 5_655 ?
OX8 CX1 CX8 89.58(14) 6_565 5_655 ?
OX8 CX1 CX8 48.96(7) 5_655 5_655 ?
OX8 CX1 CX8 98.99(14) 4_556 5_655 ?
Cl1 CX1 CX8 67.35(6) . 5_655 ?
Cl1 CX1 CX8 29.5 3 5_655 ?
Cl1 CX1 CX8 81.47(7) 2 5_655 ?
OX1 CX1 CX8 98.86(7) . 6_565 ?
OX1 CX1 CX8 142.52(13) 3 6_565 ?
OX1 CX1 CX8 132.75(14) 2 6_565 ?
OX8 CX1 CX8 48.96(7) 6_565 6_565 ?
OX8 CX1 CX8 98.99(15) 5_655 6_565 ?
OX8 CX1 CX8 89.58(12) 4_556 6_565 ?
Cl1 CX1 CX8 29.46(6) . 6_565 ?
Cl1 CX1 CX8 81.47(10) 3 6_565 ?
Cl1 CX1 CX8 67.3 2 6_565 ?
CX8 CX1 CX8 52.01(12) 5_655 6_565 ?
OX1 CX1 CX8 142.52(11) . 4_556 ?
OX1 CX1 CX8 132.7(2) 3 4_556 ?
OX1 CX1 CX8 98.9(2) 2 4_556 ?
OX8 CX1 CX8 99.0(2) 6_565 4_556 ?
OX8 CX1 CX8 89.57(14) 5_655 4_556 ?
OX8 CX1 CX8 48.96(9) 4_556 4_556 ?
Cl1 CX1 CX8 81.47(10) . 4_556 ?
Cl1 CX1 CX8 67.3 3 4_556 ?
Cl1 CX1 CX8 29.46(6) 2 4_556 ?
CX8 CX1 CX8 52.01(11) 5_655 4_556 ?
CX8 CX1 CX8 52.01(11) 6_565 4_556 ?
CX1 OX1 OX8 80.78(10) . 6_565 ?
CX1 OX1 Cl1 67.0 . . ?
OX8 OX1 Cl1 15.06(9) 6_565 . ?
OX8 Cl1 CX8 128.8(2) 6_565 6_565 ?
OX8 Cl1 CX1 68.0(2) 6_565 . ?
CX8 Cl1 CX1 78.5(2) 6_565 . ?
OX8 Cl1 OX1 29.1(2) 6_565 . ?
CX8 Cl1 OX1 114.8(2) 6_565 . ?
CX1 Cl1 OX1 40.7 . . ?
OX8 Cl1 CX8 124.3(2) 6_565 5_655 ?
CX8 Cl1 CX8 51.87(10) 6_565 5_655 ?
CX1 Cl1 CX8 57.61(8) . 5_655 ?
OX1 Cl1 CX8 95.28(9) . 5_655 ?
CX6 CX2 CX5 53.7(2) . 2_456 ?
CX6 CX2 CX3 114.9(3) . 2_455 ?
CX5 CX2 CX3 61.3(2) 2_456 2_455 ?
CX6 CX2 CX4 29.74(5) . 2_455 ?
CX5 CX2 CX4 47.2(2) 2_456 2_455 ?
CX3 CX2 CX4 99.4(3) 2_455 2_455 ?
CX6 CX2 OX2' 34.0 . . ?
CX5 CX2 OX2' 32.6(2) 2_456 . ?
CX3 CX2 OX2' 86.7(2) 2_455 . ?
CX4 CX2 OX2' 14.69(10) 2_455 . ?
CX6 CX2 OX2 123.1 . . ?
CX5 CX2 OX2 70.5(2) 2_456 . ?
CX3 CX2 OX2 15.9(2) 2_455 . ?
CX4 CX2 OX2 113.17(7) 2_455 . ?
OX2' CX2 OX2 99.5 . . ?
CX6 CX2 OX3 108.14(9) . 2_455 ?
CX5 CX2 OX3 65.4(2) 2_456 2_455 ?
CX3 CX2 OX3 38.2(2) 2_455 2_455 ?
CX4 CX2 OX3 112.5(2) 2_455 2_455 ?
OX2' CX2 OX3 97.96(10) . 2_455 ?
OX2 CX2 OX3 26.9 . 2_455 ?
CX6 CX2 OX5 64.39(8) . 5 ?
CX5 CX2 OX5 11.5(2) 2_456 5 ?
CX3 CX2 OX5 51.0(2) 2_455 5 ?
CX4 CX2 OX5 58.2(2) 2_455 5 ?
OX2' CX2 OX5 43.56(6) . 5 ?
OX2 CX2 OX5 59.25(8) . 5 ?
OX3 CX2 OX5 54.60(6) 2_455 5 ?
OX3 OX2 CX3 100.81(14) 2_455 2_455 ?
OX3 OX2 CX5 86.1(2) 2_455 2_456 ?
CX3 OX2 CX5 20.85(9) 2_455 2_456 ?
OX3 OX2 OX4 6.1(2) 2_455 5_556 ?
CX3 OX2 OX4 100.4(2) 2_455 5_556 ?
CX5 OX2 OX4 84.2(2) 2_456 5_556 ?
OX3 OX2 CX2 93.50(14) 2_455 . ?
CX3 OX2 CX2 12.71(13) 2_455 . ?
CX5 OX2 CX2 26.35(11) 2_456 . ?
OX4 OX2 CX2 94.26(11) 5_556 . ?
OX3 OX2 OX5 73.9(2) 2_455 5 ?
CX3 OX2 OX5 63.3(3) 2_455 5 ?
CX5 OX2 OX5 44.0(2) 2_456 5 ?
OX4 OX2 OX5 68.54(8) 5_556 5 ?
CX2 OX2 OX5 70.31(9) . 5 ?
CX4 OX2' OX6 75.7(5) 2_455 . ?
CX4 OX2' CX5 104.2(5) 2_455 2_456 ?
OX6 OX2' CX5 166.43(10) . 2_456 ?
CX4 OX2' CX6 73.5(4) 2_455 . ?
OX6 OX2' CX6 137.2 . . ?
CX5 OX2' CX6 34.58(9) 2_456 . ?
CX4 OX2' OX4 106.3(5) 2_455 2_455 ?
OX6 OX2' OX4 34.97(15) . 2_455 ?
CX5 OX2' OX4 136.7(3) 2_456 2_455 ?
CX6 OX2' OX4 134.87(7) . 2_455 ?
CX4 OX2' OX5 166.4(4) 2_455 5 ?
OX6 OX2' OX5 117.18(8) . 5 ?
CX5 OX2' OX5 62.20(10) 2_456 5 ?
CX6 OX2' OX5 93.17(10) . 5 ?
OX4 OX2' OX5 84.9(2) 2_455 5 ?
CX4 OX2' CX2 82.4(5) 2_455 . ?
OX6 OX2' CX2 155.3 . . ?
CX5 OX2' CX2 22.0(2) 2_456 . ?
CX6 OX2' CX2 20.3 . . ?
OX4 OX2' CX2 150.86(11) 2_455 . ?
OX5 OX2' CX2 84.12(8) 5 . ?
CX4 OX2' CX3 104.9(5) 2_455 2_455 ?
OX6 OX2' CX3 178.3 . 2_455 ?
CX5 OX2' CX3 15.1 2_456 2_455 ?
CX6 OX2' CX3 44.3 . 2_455 ?
OX4 OX2' CX3 145.3(2) 2_455 2_455 ?
OX5 OX2' CX3 62.41(5) 5 2_455 ?
CX2 OX2' CX3 25.92(6) . 2_455 ?
CX4 OX2' OX5 122.4(2) 2_455 2_456 ?
OX6 OX2' OX5 106.56(10) . 2_456 ?
CX5 OX2' OX5 61.69(15) 2_456 2_456 ?
CX6 OX2' OX5 67.96(10) . 2_456 ?
OX4 OX2' OX5 76.06(15) 2_455 2_456 ?
OX5 OX2' OX5 51.78(14) 5 2_456 ?
CX2 OX2' OX5 75.94(10) . 2_456 ?
CX3 OX2' OX5 74.51(13) 2_455 2_456 ?
CX4 OX2' OX3 112.7(4) 2_455 5_556 ?
OX6 OX2' OX3 50.22(6) . 5_556 ?
CX5 OX2' OX3 119.73(12) 2_456 5_556 ?
CX6 OX2' OX3 119.26(9) . 5_556 ?
OX4 OX2' OX3 17.7(2) 2_455 5_556 ?
OX5 OX2' OX3 75.80(8) 5 5_556 ?
CX2 OX2' OX3 133.38(8) . 5_556 ?
CX3 OX2' OX3 130.42(7) 2_455 5_556 ?
OX5 OX2' OX3 58.50(8) 2_456 5_556 ?
CX2 CX3 CX5 58.0(3) 3_556 1_565 ?
CX2 CX3 OX2 151.4(4) 3_556 3_556 ?
CX5 CX3 OX2 133.0(2) 1_565 3_556 ?
CX2 CX3 CX6 30.66(12) 3_556 3_556 ?
CX5 CX3 CX6 27.37(15) 1_565 3_556 ?
OX2 CX3 CX6 153.3(3) 3_556 3_556 ?
CX2 CX3 OX3 122.1(2) 3_556 . ?
CX5 CX3 OX3 103.3 1_565 . ?
OX2 CX3 OX3 37.58(15) 3_556 . ?
CX6 CX3 OX3 116.21(15) 3_556 . ?
CX2 CX3 OX5 108.0(3) 3_556 4_556 ?
CX5 CX3 OX5 50.37(13) 1_565 4_556 ?
OX2 CX3 OX5 86.0(3) 3_556 4_556 ?
CX6 CX3 OX5 77.7(2) 3_556 4_556 ?
OX3 CX3 OX5 72.14(13) . 4_556 ?
CX2 CX3 OX2' 67.4(2) 3_556 3_556 ?
CX5 CX3 OX2' 21.23(6) 1_565 3_556 ?
OX2 CX3 OX2' 133.9(3) 3_556 3_556 ?
CX6 CX3 OX2' 39.25(10) 3_556 3_556 ?
OX3 CX3 OX2' 115.92(11) . 3_556 ?
OX5 CX3 OX2' 48.71(7) 4_556 3_556 ?
CX2 CX3 CX4 57.1(2) 3_556 . ?
CX5 CX3 CX4 24.2 1_565 . ?
OX2 CX3 CX4 145.9(2) 3_556 . ?
CX6 CX3 CX4 31.84(12) 3_556 . ?
OX3 CX3 CX4 125.8 . . ?
OX5 CX3 CX4 60.82(13) 4_556 . ?
OX2' CX3 CX4 12.15(10) 3_556 . ?
CX2 CX3 OX4 111.1(2) 3_556 4_566 ?
CX5 CX3 OX4 88.50(10) 1_565 4_566 ?
OX2 CX3 OX4 52.1(2) 3_556 4_566 ?
CX6 CX3 OX4 101.33(15) 3_556 4_566 ?
OX3 CX3 OX4 15.20(10) . 4_566 ?
OX5 CX3 OX4 63.63(13) 4_556 4_566 ?
OX2' CX3 OX4 102.78(12) 3_556 4_566 ?
CX4 CX3 OX4 111.70(10) . 4_566 ?
OX4 OX3 OX2 166.9(4) 4_566 3_556 ?
OX4 OX3 CX3 136.0(3) 4_566 . ?
OX2 OX3 CX3 41.6(2) 3_556 . ?
OX4 OX3 OX6 16.8(2) 4_566 6_565 ?
OX2 OX3 OX6 150.1(2) 3_556 6_565 ?
CX3 OX3 OX6 130.05(8) . 6_565 ?
OX4 OX3 CX5 111.2(3) 4_566 1_565 ?
OX2 OX3 CX5 64.1(2) 3_556 1_565 ?
CX3 OX3 CX5 25.3 . 1_565 ?
OX6 OX3 CX5 104.94(8) 6_565 1_565 ?
OX4 OX3 OX5 89.8(3) 4_566 4_556 ?
OX2 OX3 OX5 78.6(2) 3_556 4_556 ?
CX3 OX3 OX5 60.40(12) . 4_556 ?
OX6 OX3 OX5 75.75(5) 6_565 4_556 ?
CX5 OX3 OX5 43.05(12) 1_565 4_556 ?
OX4 OX3 OX2' 30.5(3) 4_566 6_565 ?
OX2 OX3 OX2' 137.1(2) 3_556 6_565 ?
CX3 OX3 OX2' 113.26(6) . 6_565 ?
OX6 OX3 OX2' 17.1 6_565 6_565 ?
CX5 OX3 OX2' 88.43(6) 1_565 6_565 ?
OX5 OX3 OX2' 59.49(6) 4_556 6_565 ?
OX4 OX3 CX2 121.2(3) 4_566 3_556 ?
OX2 OX3 CX2 59.6(2) 3_556 3_556 ?
CX3 OX3 CX2 19.7 . 3_556 ?
OX6 OX3 CX2 120.73(8) 6_565 3_556 ?
CX5 OX3 CX2 22.71(10) 1_565 3_556 ?
OX5 OX3 CX2 65.67(9) 4_556 3_556 ?
OX2' OX3 CX2 106.06(6) 6_565 3_556 ?
OX2' CX4 OX6 65.5(4) 3_556 3_556 ?
OX2' CX4 CX6 84.8(5) 3_556 3_556 ?
OX6 CX4 CX6 138.4(4) 3_556 3_556 ?
OX2' CX4 CX5 56.9(5) 3_556 1_565 ?
OX6 CX4 CX5 120.8(3) 3_556 1_565 ?
CX6 CX4 CX5 31.69(10) 3_556 1_565 ?
OX2' CX4 OX4 57.9(4) 3_556 . ?
OX6 CX4 OX4 16.9(3) 3_556 . ?
CX6 CX4 OX4 121.7(2) 3_556 . ?
CX5 CX4 OX4 108.5 1_565 . ?
OX2' CX4 CX2 83.0(5) 3_556 3_556 ?
OX6 CX4 CX2 146.6(4) 3_556 3_556 ?
CX6 CX4 CX2 18.66(6) 3_556 3_556 ?
CX5 CX4 CX2 26.20(11) 1_565 3_556 ?
OX4 CX4 CX2 132.36(12) . 3_556 ?
OX2' CX4 OX5 10.5(3) 3_556 4_556 ?
OX6 CX4 OX5 75.5(2) 3_556 4_556 ?
CX6 CX4 OX5 74.5(2) 3_556 4_556 ?
CX5 CX4 OX5 46.37(12) 1_565 4_556 ?
OX4 CX4 OX5 66.64(12) . 4_556 ?
CX2 CX4 OX5 72.5(2) 3_556 4_556 ?
OX2' CX4 CX3 63.0(5) 3_556 . ?
OX6 CX4 CX3 128.4(3) 3_556 . ?
CX6 CX4 CX3 37.22(6) 3_556 . ?
CX5 CX4 CX3 14.8 1_565 . ?
OX4 CX4 CX3 119.1 . . ?
CX2 CX4 CX3 23.46(6) 3_556 . ?
OX5 CX4 CX3 53.15(12) 4_556 . ?
OX3 OX4 OX6 148.4(4) 4_566 3_556 ?
OX3 OX4 OX2' 131.8(4) 4_566 3_556 ?
OX6 OX4 OX2' 23.44(10) 3_556 3_556 ?
OX3 OX4 CX4 136.4(3) 4_566 . ?
OX6 OX4 CX4 12.4(2) 3_556 . ?
OX2' OX4 CX4 15.82(12) 3_556 . ?
OX3 OX4 OX2 7.0(2) 4_566 6_565 ?
OX6 OX4 OX2 141.4(2) 3_556 6_565 ?
OX2' OX4 OX2 125.3(2) 3_556 6_565 ?
CX4 OX4 OX2 129.43(9) . 6_565 ?
OX3 OX4 OX5 96.8(3) 4_566 4_556 ?
OX6 OX4 OX5 72.6(2) 3_556 4_556 ?
OX2' OX4 OX5 50.5(2) 3_556 4_556 ?
CX4 OX4 OX5 66.15(12) . 4_556 ?
OX2 OX4 OX5 93.7(2) 6_565 4_556 ?
OX3 OX4 CX3 28.8(2) 4_566 4_566 ?
OX6 OX4 CX3 133.5(3) 3_556 4_566 ?
OX2' OX4 CX3 110.8(2) 3_556 4_566 ?
CX4 OX4 CX3 121.99(11) . 4_566 ?
OX2 OX4 CX3 27.44(8) 6_565 4_566 ?
OX5 OX4 CX3 68.43(13) 4_556 4_566 ?
CX6 CX5 CX2 59.0(2) 3_546 3_546 ?
CX6 CX5 CX3 119.6(3) 3_546 1_545 ?
CX2 CX5 CX3 60.7(2) 3_546 1_545 ?
CX6 CX5 OX2' 76.5(3) 3_546 3_546 ?
CX2 CX5 OX2' 125.4(4) 3_546 3_546 ?
CX3 CX5 OX2' 143.66(8) 1_545 3_546 ?
CX6 CX5 CX4 60.1(3) 3_546 1_545 ?
CX2 CX5 CX4 106.6(2) 3_546 1_545 ?
CX3 CX5 CX4 141.0 1_545 1_545 ?
OX2' CX5 CX4 18.9(2) 3_546 1_545 ?
CX6 CX5 OX5 137.3(4) 3_546 4_546 ?
CX2 CX5 OX5 162.1(4) 3_546 4_546 ?
CX3 CX5 OX5 102.8(2) 1_545 4_546 ?
OX2' CX5 OX5 71.74(12) 3_546 4_546 ?
CX4 CX5 OX5 90.6(2) 1_545 4_546 ?
CX6 CX5 OX2 140.5(4) 3_546 3_546 ?
CX2 CX5 OX2 83.1(2) 3_546 3_546 ?
CX3 CX5 OX2 26.11(12) 1_545 3_546 ?
OX2' CX5 OX2 141.25(10) 3_546 3_546 ?
CX4 CX5 OX2 152.61(7) 1_545 3_546 ?
OX5 CX5 OX2 79.2(2) 4_546 3_546 ?
CX6 CX5 OX5 90.0(3) 3_546 . ?
CX2 CX5 OX5 123.5(2) 3_546 . ?
CX3 CX5 OX5 125.8 1_545 . ?
OX2' CX5 OX5 83.1(2) 3_546 . ?
CX4 CX5 OX5 92.5 1_545 . ?
OX5 CX5 OX5 58.7(2) 4_546 . ?
OX2 CX5 OX5 103.37(12) 3_546 . ?
CX6 CX5 OX6 74.1(3) 3_546 3_546 ?
CX2 CX5 OX6 125.7(3) 3_546 3_546 ?
CX3 CX5 OX6 148.52(5) 1_545 3_546 ?
OX2' CX5 OX6 4.9 3_546 3_546 ?
CX4 CX5 OX6 19.32(11) 1_545 3_546 ?
OX5 CX5 OX6 71.88(12) 4_546 3_546 ?
OX2 CX5 OX6 144.51(11) 3_546 3_546 ?
OX5 CX5 OX6 78.93(10) . 3_546 ?
CX6 CX5 OX3 132.0(3) 3_546 1_545 ?
CX2 CX5 OX3 91.9(2) 3_546 1_545 ?
CX3 CX5 OX3 51.4 1_545 1_545 ?
OX2' CX5 OX3 142.7(2) 3_546 1_545 ?
CX4 CX5 OX3 161.3 1_545 1_545 ?
OX5 CX5 OX3 71.1(2) 4_546 1_545 ?
OX2 CX5 OX3 29.83(10) 3_546 1_545 ?
OX5 CX5 OX3 74.8 . 1_545 ?
OX6 CX5 OX3 142.00(11) 3_546 1_545 ?
CX5 OX5 OX2' 46.06(11) 4_546 6 ?
CX5 OX5 OX5 71.5(2) 4_546 4_546 ?
OX2' OX5 OX5 79.3(2) 6 4_546 ?
CX5 OX5 CX5 121.3(2) 4_546 . ?
OX2' OX5 CX5 113.08(12) 6 . ?
OX5 OX5 CX5 49.8(2) 4_546 . ?
CX5 OX5 CX3 26.86(8) 4_546 4_556 ?
OX2' OX5 CX3 68.87(7) 6 4_556 ?
OX5 OX5 CX3 87.7(2) 4_546 4_556 ?
CX5 OX5 CX3 132.93(13) . 4_556 ?
CX5 OX5 CX6 138.9(2) 4_546 3_546 ?
OX2' OX5 CX6 133.1(2) 6 3_546 ?
OX5 OX5 CX6 69.07(13) 4_546 3_546 ?
CX5 OX5 CX6 21.7 . 3_546 ?
CX3 OX5 CX6 139.7(2) 4_556 3_546 ?
CX5 OX5 OX6 63.15(13) 4_546 6 ?
OX2' OX5 OX6 17.6 6 6 ?
OX5 OX5 OX6 79.9(2) 4_546 6 ?
CX5 OX5 OX6 101.87(8) . 6 ?
CX3 OX5 OX6 86.45(10) 4_556 6 ?
CX6 OX5 OX6 119.23(15) 3_546 6 ?
CX5 OX5 CX4 42.99(12) 4_546 4_556 ?
OX2' OX5 CX4 3.07(10) 6 4_556 ?
OX5 OX5 CX4 78.3(2) 4_546 4_556 ?
CX5 OX5 CX4 113.94(12) . 4_556 ?
CX3 OX5 CX4 66.03(14) 4_556 4_556 ?
CX6 OX5 CX4 134.4(2) 3_546 4_556 ?
OX6 OX5 CX4 20.50(9) 6 4_556 ?
CX5 OX5 OX3 65.8(2) 4_546 4_556 ?
OX2' OX5 OX3 111.78(13) 6 4_556 ?
OX5 OX5 OX3 76.6(2) 4_546 4_556 ?
CX5 OX5 OX3 96.97(12) . 4_556 ?
CX3 OX5 OX3 47.46(10) 4_556 4_556 ?
CX6 OX5 OX3 94.03(12) 3_546 4_556 ?
OX6 OX5 OX3 128.2(2) 6 4_556 ?
CX4 OX5 OX3 108.7(2) 4_556 4_556 ?
CX5 OX5 OX4 87.0(2) 4_546 4_556 ?
OX2' OX5 OX4 44.6(2) 6 4_556 ?
OX5 OX5 OX4 72.8(2) 4_546 4_556 ?
CX5 OX5 OX4 77.04(12) . 4_556 ?
CX3 OX5 OX4 112.6(2) 4_556 4_556 ?
CX6 OX5 OX4 92.0(2) 3_546 4_556 ?
OX6 OX5 OX4 27.83(14) 6 4_556 ?
CX4 OX5 OX4 47.21(10) 4_556 4_556 ?
OX3 OX5 OX4 144.3(2) 4_556 4_556 ?
CX5 OX5 OX2' 106.16(15) 4_546 3_546 ?
OX2' OX5 OX2' 128.22(14) 6 3_546 ?
OX5 OX5 OX2' 48.87(12) 4_546 3_546 ?
CX5 OX5 OX2' 35.23(10) . 3_546 ?
CX3 OX5 OX2' 104.09(14) 4_556 3_546 ?
CX6 OX5 OX2' 36.01(6) 3_546 3_546 ?
OX6 OX5 OX2' 126.20(13) 6 3_546 ?
CX4 OX5 OX2' 127.09(11) 4_556 3_546 ?
OX3 OX5 OX2' 62.01(8) 4_556 3_546 ?
OX4 OX5 OX2' 108.0(2) 4_556 3_546 ?
CX5 OX5 CX6 13.83(10) 4_546 6 ?
OX2' OX5 CX6 37.10(7) 6 6 ?
OX5 OX5 CX6 62.8(2) 4_546 6 ?
CX5 OX5 CX6 111.71(9) . 6 ?
CX3 OX5 CX6 40.63(5) 4_556 6 ?
CX6 OX5 CX6 131.88(9) 3_546 6 ?
OX6 OX5 CX6 52.80(8) 6 6 ?
CX4 OX5 CX6 34.08(13) 4_556 6 ?
OX3 OX5 CX6 75.44(8) 4_556 6 ?
OX4 OX5 CX6 74.4(2) 4_556 6 ?
OX2' OX5 CX6 104.25(8) 3_546 6 ?
CX5 CX6 CX2 67.4(3) 2_456 . ?
CX5 CX6 CX4 88.3(2) 2_456 2_455 ?
CX2 CX6 CX4 131.60(10) . 2_455 ?
CX5 CX6 OX2' 68.9(3) 2_456 . ?
CX2 CX6 OX2' 125.8 . . ?
CX4 CX6 OX2' 21.7(2) 2_455 . ?
CX5 CX6 CX3 33.0(2) 2_456 2_455 ?
CX2 CX6 CX3 34.41(14) . 2_455 ?
CX4 CX6 CX3 110.95(6) 2_455 2_455 ?
OX2' CX6 CX3 96.48(13) . 2_455 ?
CX5 CX6 OX6 83.0(3) 2_456 . ?
CX2 CX6 OX6 139.3 . . ?
CX4 CX6 OX6 15.3(2) 2_455 . ?
OX2' CX6 OX6 14.7 . . ?
CX3 CX6 OX6 111.16(13) 2_455 . ?
CX5 CX6 OX5 68.2(3) 2_456 2_456 ?
CX2 CX6 OX5 114.10(10) . 2_456 ?
CX4 CX6 OX5 92.0(2) 2_455 2_456 ?
OX2' CX6 OX5 76.04(9) . 2_456 ?
CX3 CX6 OX5 91.7(2) 2_455 2_456 ?
OX6 CX6 OX5 76.72(10) . 2_456 ?
CX5 CX6 OX5 28.9(3) 2_456 5 ?
CX2 CX6 OX5 95.85(8) . 5 ?
CX4 CX6 OX5 71.4(2) 2_455 5 ?
OX2' CX6 OX5 49.73(6) . 5 ?
CX3 CX6 OX5 61.72(13) 2_455 5 ?
OX6 CX6 OX5 61.09(6) . 5 ?
OX5 CX6 OX5 48.12(9) 2_456 5 ?
OX2' OX6 CX4 38.8(3) . 2_455 ?
OX2' OX6 OX4 121.6(2) . 2_455 ?
CX4 OX6 OX4 150.8(4) 2_455 2_455 ?
OX2' OX6 OX3 112.71(7) . 5_556 ?
CX4 OX6 OX3 136.4(2) 2_455 5_556 ?
OX4 OX6 OX3 14.8(2) 2_455 5_556 ?
OX2' OX6 CX6 28.1 . . ?
CX4 OX6 CX6 26.3(3) 2_455 . ?
OX4 OX6 CX6 124.7(2) 2_455 . ?
OX3 OX6 CX6 110.89(8) 5_556 . ?
OX2' OX6 CX5 8.70(6) . 2_456 ?
CX4 OX6 CX5 39.9(2) 2_455 2_456 ?
OX4 OX6 CX5 116.8(3) 2_455 2_456 ?
OX3 OX6 CX5 106.5 5_556 2_456 ?
CX6 OX6 CX5 22.91(6) . 2_456 ?
OX2' OX6 OX5 45.24(6) . 5 ?
CX4 OX6 OX5 84.0(2) 2_455 5 ?
OX4 OX6 OX5 79.6(3) 2_455 5 ?
OX3 OX6 OX5 75.93(9) 5_556 5 ?
CX6 OX6 OX5 66.10(8) . 5 ?
CX5 OX6 OX5 44.96(8) 2_456 5 ?
Cl1 CX8 OX8 21.6(2) 5_556 . ?
Cl1 CX8 CX8 101.38(11) 5_556 3_546 ?
OX8 CX8 CX8 106.7 . 3_546 ?
Cl1 CX8 CX8 136.0(2) 5_556 2_456 ?
OX8 CX8 CX8 120.0 . 2_456 ?
CX8 CX8 CX8 60.0 3_546 2_456 ?
Cl1 CX8 CX1 72.0(2) 5_556 4_556 ?
OX8 CX8 CX1 58.92(10) . 4_556 ?
CX8 CX8 CX1 63.99(9) 3_546 4_556 ?
CX8 CX8 CX1 64.00(9) 2_456 4_556 ?
Cl1 CX8 Cl1 119.9(3) 5_556 6_556 ?
OX8 CX8 Cl1 99.54(9) . 6_556 ?
CX8 CX8 Cl1 80.72(5) 3_546 6_556 ?
CX8 CX8 Cl1 26.76(7) 2_456 6_556 ?
CX1 CX8 Cl1 55.05(10) 4_556 6_556 ?
Cl1 OX8 OX1 135.8(2) 5_556 5_556 ?
Cl1 OX8 CX8 29.57(15) 5_556 . ?
OX1 OX8 CX8 120.51(10) 5_556 . ?
Cl1 OX8 CX1 89.31(13) 5_556 4_556 ?
OX1 OX8 CX1 48.94(7) 5_556 4_556 ?
CX8 OX8 CX1 72.12(11) . 4_556 ?
CX7 CX7 CX7 60.0 3 2 ?
CX7 CX7 OX7 117.34(12) 3 2 ?
CX7 CX7 OX7 62.86(15) 2 2 ?
CX7 CX7 OX7 59.35(13) 3 . ?
CX7 CX7 OX7 114.17(14) 2 . ?
OX7 CX7 OX7 133.24(6) 2 . ?
CX7 OX7 CX7 57.79(14) 3 . ?

loop_
_geom_bond_atom_site_label_1
_geom_bond_atom_site_label_2
_geom_bond_distance
_geom_bond_site_symmetry_2
_geom_bond_publ_flag
Mn1 O1 2.180(2) 3_546 ?
Mn1 O1 2.180(2) 5_656 ?
Mn1 O1 2.180(2) 4_557 ?
Mn1 O1 2.180(2) 2_456 ?
Mn1 O1 2.180(2) . ?
Mn1 O1 2.180(2) 6_566 ?
Mn1 Mn2 3.2379(7) 5_656 ?
Mn1 Mn2 3.2379(7) 3_546 ?
Mn1 Mn2 3.2380(7) . ?
Mn1 Mn2 3.2380(7) 4_557 ?
Mn1 Mn2 3.2380(7) 6_566 ?
Mn1 Mn2 3.2380(7) 2_456 ?
Mn2 O3 2.006(2) . ?
Mn2 O2 2.023(3) . ?
Mn2 O2 2.023(2) 5_656 ?
Mn2 O4 2.068(2) . ?
Mn2 O1 2.086(2) 5_656 ?
Mn2 O1 2.185(2) . ?
O1 C1 1.440(4) . ?
O1 Mn2 2.086(2) 6_566 ?
O2 C2 1.415(4) . ?
O2 Mn2 2.024(2) 6_566 ?
O3 C3 1.273(4) . ?
O4 C4 1.270(4) . ?
C1 H1A 1.019(4) . ?
C1 H1B 0.983(4) . ?
C1 H1C 1.055(4) . ?
C2 H2A 1.053(5) . ?
C2 H2B 0.903(5) . ?
C2 H2C 0.831(6) . ?
C3 C5 1.396(5) . ?
C3 C12 1.492(5) . ?
C4 C5 1.405(5) . ?
C4 C6 1.505(5) . ?
C5 H5 0.935(4) . ?
C6 C11 1.394(5) . ?
C6 C7 1.394(5) . ?
C7 C8 1.387(6) . ?
C7 H7 0.933(4) . ?
C8 C9 1.370(7) . ?
C8 H8 0.862(5) . ?
C9 C10 1.377(7) . ?
C9 H9 0.905(4) . ?
C10 C11 1.385(6) . ?
C10 H10 0.899(5) . ?
C11 H11 0.917(5) . ?
C12 C17 1.382(4) . ?
C12 C13 1.388(5) . ?
C13 C14 1.390(6) . ?
C13 H13 1.120(5) . ?
C14 C15 1.368(7) . ?
C14 H14 0.93 . ?
C15 C16 1.354(6) . ?
C15 H15 0.987(5) . ?
C16 C17 1.39 . ?
C16 H16 0.93 . ?
C17 H17 1.06 . ?
CX1 OX1 1.36 . ?
CX1 OX1 1.358(3) 3 ?
CX1 OX1 1.358(2) 2 ?
CX1 OX8 1.777(2) 6_565 ?
CX1 OX8 1.778(2) 5_655 ?
CX1 OX8 1.778(4) 4_556 ?
CX1 Cl1 1.92 . ?
CX1 Cl1 1.917(3) 3 ?
CX1 Cl1 1.917(3) 2 ?
CX1 CX8 1.975(3) 5_655 ?
CX1 CX8 1.975(3) 6_565 ?
CX1 CX8 1.975(4) 4_556 ?
OX1 OX8 1.385(3) 6_565 ?
OX1 Cl1 1.98 . ?
Cl1 OX8 0.740(3) 6_565 ?
Cl1 CX8 0.991(3) 6_565 ?
Cl1 CX8 2.159(2) 5_655 ?
CX2 CX6 0.66 . ?
CX2 CX5 0.706(3) 2_456 ?
CX2 CX3 0.727(2) 2_455 ?
CX2 CX4 1.533(3) 2_455 ?
CX2 OX2' 1.54 . ?
CX2 OX2 1.58 . ?
CX2 OX3 1.829(3) 2_455 ?
CX2 OX5 1.930(2) 5 ?
OX2 OX3 0.830(3) 2_455 ?
OX2 CX3 0.903(3) 2_455 ?
OX2 CX5 1.500(3) 2_456 ?
OX2 OX4 1.548(2) 5_556 ?
OX2 OX5 1.761(2) 5 ?
OX2' CX4 0.392(3) 2_455 ?
OX2' OX6 0.57 . ?
OX2' CX5 1.014(3) 2_456 ?
OX2' CX6 1.06 . ?
OX2' OX4 1.218(3) 2_455 ?
OX2' OX5 1.337(2) 5 ?
OX2' CX3 1.660(3) 2_455 ?
OX2' OX5 1.744(3) 2_456 ?
OX2' OX3 1.788(2) 5_556 ?
CX3 CX2 0.727(2) 3_556 ?
CX3 CX5 0.73 1_565 ?
CX3 OX2 0.903(3) 3_556 ?
CX3 CX6 1.166(2) 3_556 ?
CX3 OX3 1.34 . ?
CX3 OX5 1.577(4) 4_556 ?
CX3 OX2' 1.660(3) 3_556 ?
CX3 CX4 1.80 . ?
CX3 OX4 1.928(4) 4_566 ?
OX3 OX4 0.728(4) 4_566 ?
OX3 OX2 0.830(3) 3_556 ?
OX3 OX6 1.489(2) 6_565 ?
OX3 CX5 1.66 1_565 ?
OX3 OX5 1.726(4) 4_556 ?
OX3 OX2' 1.788(2) 6_565 ?
OX3 CX2 1.829(3) 3_556 ?
CX4 OX2' 0.392(3) 3_556 ?
CX4 OX6 0.606(3) 3_556 ?
CX4 CX6 1.017(3) 3_556 ?
CX4 CX5 1.17 1_565 ?
CX4 OX4 1.38 . ?
CX4 CX2 1.533(3) 3_556 ?
CX4 OX5 1.721(4) 4_556 ?
OX4 OX3 0.728(4) 4_566 ?
OX4 OX6 0.820(3) 3_556 ?
OX4 OX2' 1.218(3) 3_556 ?
OX4 OX2 1.548(2) 6_565 ?
OX4 OX5 1.727(4) 4_556 ?
OX4 CX3 1.928(4) 4_566 ?
CX5 CX6 0.617(2) 3_546 ?
CX5 CX2 0.706(3) 3_546 ?
CX5 CX3 0.73 1_545 ?
CX5 OX2' 1.014(3) 3_546 ?
CX5 CX4 1.17 1_545 ?
CX5 OX5 1.245(4) 4_546 ?
CX5 OX2 1.500(3) 3_546 ?
CX5 OX5 1.55 . ?
CX5 OX6 1.572(3) 3_546 ?
CX5 OX3 1.66 1_545 ?
OX5 CX5 1.245(4) 4_546 ?
OX5 OX2' 1.337(2) 6 ?
OX5 OX5 1.394(4) 4_546 ?
OX5 CX3 1.577(4) 4_556 ?
OX5 CX6 1.666(3) 3_546 ?
OX5 OX6 1.675(2) 6 ?
OX5 CX4 1.721(4) 4_556 ?
OX5 OX3 1.726(4) 4_556 ?
OX5 OX4 1.727(4) 4_556 ?
OX5 OX2' 1.744(3) 3_546 ?
OX5 CX6 1.749(3) 6 ?
CX6 CX5 0.617(2) 2_456 ?
CX6 CX4 1.017(3) 2_455 ?
CX6 CX3 1.166(2) 2_455 ?
CX6 OX6 1.52 . ?
CX6 OX5 1.666(3) 2_456 ?
CX6 OX5 1.749(3) 5 ?
OX6 CX4 0.606(3) 2_455 ?
OX6 OX4 0.820(3) 2_455 ?
OX6 OX3 1.489(2) 5_556 ?
OX6 CX5 1.572(3) 2_456 ?
OX6 OX5 1.675(2) 5 ?
CX8 Cl1 0.991(3) 5_556 ?
CX8 OX8 1.57 . ?
CX8 CX8 1.732(3) 3_546 ?
CX8 CX8 1.732(3) 2_456 ?
CX8 CX1 1.975(4) 4_556 ?
CX8 Cl1 2.159(2) 6_556 ?
OX8 Cl1 0.740(3) 5_556 ?
OX8 OX1 1.385(3) 5_556 ?
OX8 CX1 1.778(4) 4_556 ?
CX7 CX7 1.237(3) 3 ?
CX7 CX7 1.237(3) 2 ?
CX7 OX7 1.258(3) 2 ?
CX7 OX7 1.30 . ?
OX7 CX7 1.258(3) 3 ?
